data_2010479
loop_
_publ_author_name
'Adam, David'
'McCabe, Peter H.'
'Sim, George A.'
'Bouchemma, Ahcene'

_publ_section_title
;
Conformational Study of 1,3,5-Tris(o-methoxyphenyl)-1,3,5-triazacyclohexane
and 1,3,5-Tris(p-methoxyphenyl)-1,3,5-triazacyclohexane
;
_journal_name_full 'Acta Crystallographica Section C'
_journal_page_first 246
_journal_page_last 249
_journal_volume 51
_journal_year 1995
_chemical_formula_sum 'C24 H27 N3 O3'
_chemical_formula_weight 405.53
_space_group_IT_number 2
_space_group_name_Hall '-P 1'
_space_group_name_H-M_alt 'P -1'
_symmetry_cell_setting triclinic
_symmetry_space_group_name_Hall '-P 1'
_symmetry_space_group_name_H-M 'P -1'
_cell_angle_alpha 94.900(10)
_cell_angle_beta 93.270(10)
_cell_angle_gamma 117.590(10)
_cell_formula_units_Z 2
_cell_length_a 8.582(2)
_cell_length_b 8.996(2)
_cell_length_c 15.357(3)
_cell_measurement_temperature 293
_cell_volume 1040.0(10)
_exptl_crystal_density_diffrn 1.29
_refine_ls_R_factor_obs 0.038
_refine_ls_wR_factor_obs 0.050
_cod_depositor_comments
;
 Changing the _atom_site_occupancy data item value from '.' to '1'
 for all fully occupied atom sites.

 Antanas Vaitkus,
 2017-02-10

The following automatic conversions were performed:
'_symmetry_cell_setting' value 'Triclinic' changed to 'triclinic'
according to '/home/saulius/struct/CIF-dictionaries/cif_core.dic'
dictionary named 'cif_core.dic' version 2.4.1 from 2010-06-29.

Automatic conversion script
Id: cif_fix_enum 1527 2010-12-29 10:47:43Z saulius 
;
_cod_database_code 2010479

loop_
_symmetry_equiv_pos_as_xyz
+x,+y,+z
-x,-y,-z

loop_
_atom_site_aniso_label
_atom_site_aniso_U_11
_atom_site_aniso_U_22
_atom_site_aniso_U_33
_atom_site_aniso_U_12
_atom_site_aniso_U_13
_atom_site_aniso_U_23
N(1) 0.0460(10) 0.0440(10) 0.0350(10) -0.0080(10) 0.0030(10) 0.0010(10)
N(1) 0.0335(5) 0.0386(6) 0.0335(5) 0.0137(4) 0.0054(4) 0.0063(4)
N(3) 0.0307(5) 0.0426(6) 0.0339(5) 0.0132(4) 0.0050(4) 0.0052(4)
N(5) 0.0294(5) 0.0367(5) 0.0413(6) 0.0149(4) 0.0042(4) 0.0085(4)
C(2) 0.0305(6) 0.0427(7) 0.0387(7) 0.0127(5) 0.0050(5) 0.0048(5)
C(4) 0.0345(6) 0.0406(7) 0.0441(7) 0.0168(6) 0.0045(5) 0.0029(6)
C(6) 0.0337(6) 0.0445(7) 0.0383(7) 0.0195(6) 0.0013(5) 0.0111(5)
C(7) 0.0274(6) 0.0371(6) 0.0404(7) 0.0108(5) 0.0063(5) 0.0078(5)
C(8) 0.0326(6) 0.0400(7) 0.0426(7) 0.0129(5) 0.0083(5) 0.0099(5)
C(9) 0.0461(8) 0.0507(8) 0.0540(9) 0.0206(7) 0.0140(7) 0.0028(7)
C(10) 0.0458(8) 0.0509(9) 0.0810(12) 0.0274(7) 0.0150(8) 0.0090(8)
C(11) 0.0409(8) 0.0544(9) 0.0735(11) 0.0246(7) 0.0065(7) 0.0225(8)
C(12) 0.0372(7) 0.0488(8) 0.0485(8) 0.0172(6) 0.0033(6) 0.0127(6)
C(13) 0.0277(6) 0.0584(8) 0.0362(7) 0.0089(6) 0.0045(5) 0.0012(6)
C(14) 0.0424(8) 0.0667(10) 0.0397(7) 0.0093(7) 0.0063(6) 0.0113(7)
C(15) 0.0570(10) 0.0940(10) 0.0450(10) 0.0040(10) 0.0090(10) 0.0210(10)
C(16) 0.0490(10) 0.117(2) 0.0430(10) -0.0030(10) 0.0150(10) -0.0040(10)
C(17) 0.0430(9) 0.0959(15) 0.0605(11) 0.0037(9) 0.0152(8) -0.0251(11)
C(18) 0.0382(8) 0.0703(11) 0.0527(9) 0.0120(7) 0.0086(7) -0.0107(8)
C(19) 0.0303(6) 0.0318(6) 0.0412(6) 0.0142(5) 0.0031(5) 0.0067(5)
C(20) 0.0361(6) 0.0348(6) 0.0419(7) 0.0177(5) 0.0027(5) 0.0094(5)
C(21) 0.0344(7) 0.0431(7) 0.0573(8) 0.0158(6) 0.0110(6) 0.0164(6)
C(22) 0.0334(7) 0.0547(8) 0.0676(9) 0.0214(7) 0.0041(6) 0.0165(7)
C(23) 0.0415(7) 0.0601(9) 0.0630(9) 0.0262(7) 0.0003(7) 0.0239(7)
C(24) 0.0384(7) 0.0495(8) 0.0496(8) 0.0200(6) 0.0063(6) 0.0202(6)
C(25) 0.0710(10) 0.0590(10) 0.0400(10) 0.0240(10) -0.0010(10) 0.0030(10)
C(26) 0.0850(10) 0.0750(10) 0.0800(10) 0.0250(10) 0.0010(10) 0.0400(10)
C(27) 0.0562(9) 0.0689(10) 0.0734(11) 0.0293(8) 0.0181(8) 0.0435(9)
O(1) 0.0541(6) 0.0503(6) 0.0353(5) 0.0247(5) 0.0001(4) 0.0041(4)
O(2) 0.0883(9) 0.0672(7) 0.0532(7) 0.0357(7) 0.0150(6) 0.0272(6)
O(3) 0.0402(5) 0.0579(6) 0.0564(6) 0.0246(5) 0.0110(4) 0.0310(5)

loop_
_atom_site_label
_atom_site_fract_x
_atom_site_fract_y
_atom_site_fract_z
_atom_site_U_iso_or_equiv
_atom_site_refinement_flags
_atom_site_occupancy
N(1) 0.25853(13) 0.08060(13) 0.68684(6) 0.039 . 1.0
N(3) 0.33540(13) 0.18870(13) 0.84249(7) 0.040 . 1.0
N(5) 0.48220(13) 0.37244(13) 0.73449(7) 0.039 . 1.0
C(2) 0.19546(17) 0.07206(18) 0.77244(8) 0.042 . 1.0
C(4) 0.40923(18) 0.36012(17) 0.81789(9) 0.044 . 1.0
C(6) 0.34826(17) 0.25336(16) 0.66506(9) 0.042 . 1.0
C(7) 0.32254(15) -0.03352(15) 0.65823(8) 0.039 . 1.0
C(8) 0.29521(16) -0.09136(16) 0.56773(8) 0.043 . 1.0
C(9) 0.3415(2) -0.2134(2) 0.53760(10) 0.056 . 1.0
C(10) 0.41334(2) -0.2798(2) 0.59640(10) 0.063 . 1.0
C(11) 0.4415(2) -0.22390(10) 0.68440(10) 0.060 . 1.0
C(12) 0.39686(18) -0.10042(18) 0.71533(10) 0.050 . 1.0
C(13) 0.28214(17) 0.17356(19) 0.92917(9) 0.047 . 1.0
C(14) 0.2660(2) 0.0337(2) 0.96950(10) 0.058 . 1.0
C(15) 0.2264(3) 0.0207(3) 1.05580(10) 0.079 . 1.0
C(16) 0.1994(3) 0.1428(4) 1.10190(10) 0.087 . 1.0
C(17) 0.2105(2) 0.2777(3) 1.06380(10) 0.080 . 1.0
C(18) 0.2527(2) 0.2942(3) 0.97710(10) 0.062 . 1.0
C(19) 0.65731(15) 0.39246(15) 0.73592(8) 0.038 . 1.0
C(20) 0.76807(16) 0.49279(15) 0.67727(8) 0.041 . 1.0
C(21) 0.94431(17) 0.52968(17) 0.68244(10) 0.049 . 1.0
C(22) 1.01164(18) 0.46722(19) 0.74507(11) 0.056 . 1.0
C(23) 0.90477(19) 0.3669(2) 0.80178(10) 0.059 . 1.0
C(24) 0.72819(18) 0.32961(18) 0.79704(9) 0.050 . 1.0
C(25) 0.1662(2) -0.0947(2) 0.42520(10) 0.064 . 1.0
C(26) 0.2786(3) -0.2289(3) 0.95380(10) 0.090 . 1.0
C(27) 0.8090(2) 0.6687(2) 0.56440(10) 0.071 . 1.0
O(1) 0.21717(13) -0.02354(12) 0.51519(6) 0.052 . 1.0
O(2) 0.29630(18) -0.08078(16) 0.91908(7) 0.077 . 1.0
O(3) 0.69286(12) 0.55057(13) 0.61719(7) 0.055 . 1.0
H(2A) .102(2) .108(2) .7690(10) .045(4) . 1
H(2B) .1461(18) -.0415(18) .7867(9) .036(3) . 1
H(4A) .4973(18) .4386(17) .8659(9) .034(3) . 1
H(4B) .319(2) .401(2) .8100(10) .047(4) . 1
H(6A) .4037(17) .2539(16) .6105(8) .032(3) . 1
H(6B) .258(2) .292(2) .6560(10) .043(4) . 1
H(9) .321(2) -.254(2) .4770(10) .057(4) . 1
H(10) .440(2) -.365(2) .5760(10) .068(5) . 1
H(11) .489(2) -.268(2) .7260(10) .057(4) . 1
H(12) .414(2) -.060(2) .775(5) .043(4) . 1
H(15) .216(3) -.075(3) 1.0780(10) .096(8) . 1
H(16) .174(3) .13(3) 1.162(2) .117(8) . 1
H(17) .189(3) .362(3) 1.0960(10) .085(6) . 1
H(18) .270(2) .395(2) .9530(10) .068(6) . 1
H(21) 1.020(2) .599(2) .6450(10) .054(4) . 1
H(22) 1.136(2) .499(2) .7490(10) .063(5) . 1
H(23) .950(2) .320(2) .8450(10) .056(4) . 1
H(24) .658(2) .263(2) .8380(10) .052(4) . 1
H(25A) .100(3) -.042(3) .4010(10) .081(6) . 1
H(25B) .092(2) -.217(3) .4190(10) .065(5) . 1
H(25C) .26(3) -.068(3) .3950(10) .080(6) . 1
H(26A) .160(4) -.294(4) .968(2) .112(8) . 1
H(26B) .355(3) -.194(3) 1.007(2) .089(7) . 1
H(26C) .303(4) -.293(3) .904(2) .117(9) . 1
H(27A) .738(3) .700(2) .5310(10) .070(5) . 1
H(27B) .857(3) .608(3) .5230(10) .070(5) . 1
H(27C) .905(3) .764(3) .6020(10) .090(7) . 1

loop_
_geom_bond_atom_site_label_1
_geom_bond_atom_site_label_2
_geom_bond_site_symmetry_1
_geom_bond_site_symmetry_2
_geom_bond_distance
_geom_bond_publ_flag
N(1) C(2) . . 1.445(2) yes
N(1) C(6) . . 1.459(2) yes
N(1) C(7) . . 1.422(2) yes
N(3) C(2) . . 1.481(2) yes
N(3) C(4) . . 1.464(2) yes
N(3) C(13) . . 1.429(2) yes
N(5) C(4) . . 1.448(2) yes
N(5) C(6) . . 1.460(2) yes
N(5) C(19) . . 1.427(2) yes
C(7) C(8) . . 1.408(2) yes
C(7) C(12) . . 1.386(2) yes
C(8) C(9) . . 1.384(3) yes
C(8) O(1) . . 1.368(3) yes
C(9) C(10) . . 1.386(3) yes
C(10) C(11) . . 1.368(3) yes
C(11) C(12) . . 1.390(3) yes
C(13) C(14) . . 1.403(3) yes
C(13) C(18) . . 1.387(3) yes
C(14) C(15) . . 1.388(3) yes
C(14) O(2) . . 1.365(3) yes
C(15) C(16) . . 1.372(4) yes
C(16) C(17) . . 1.359(4) yes
C(17) C(18) . . 1.402(3) yes
C(19) C(20) . . 1.404(2) yes
C(19) C(24) . . 1.384(2) yes
C(20) C(21) . . 1.386(2) yes
C(20) O(3) . . 1.365(2) yes
C(21) C(22) . . 1.380(3) yes
C(22) C(23) . . 1.368(3) yes
C(23) C(24) . . 1.388(2) yes
C(25) O(1) . . 1.425(2) yes
C(26) O(2) . . 1.424(3) yes
C(27) O(3) . . 1.427(3) yes

loop_
_cod_related_entry_id
_cod_related_entry_database
_cod_related_entry_code
1 ChemSpider 21139127
